data_2225876
loop_
_publ_author_name
'Khan, Islam Ullah'
'Ahmad, Waqar'
'Sharif, Shahzad'
'Ali, Salamat'
'Tiekink, Edward R. T.'

_publ_section_title
;
 <i>N</i>,<i>N</i>-Dibenzyl-4-methylbenzenesulfonamide
;
_journal_coeditor_code HB5415
_journal_issue 5
_journal_name_full 'Acta Crystallographica Section E'
_journal_page_first o1218
_journal_paper_doi 10.1107/S1600536810015059
_journal_volume 66
_journal_year 2010
_chemical_formula_iupac 'C21 H21 N O2 S'
_chemical_formula_moiety 'C21 H21 N O2 S'
_chemical_formula_sum 'C21 H21 N O2 S'
_chemical_formula_weight 351.45
_chemical_name_systematic
;
<i>N</i>,<i>N</i>-Dibenzyl-4-methylbenzenesulfonamide
;
_space_group_IT_number 29
_symmetry_cell_setting orthorhombic
_symmetry_space_group_name_Hall 'P 2c -2ac'
_symmetry_space_group_name_H-M 'P c a 21'
_atom_sites_solution_hydrogens geom
_atom_sites_solution_primary direct
_atom_sites_solution_secondary difmap
_audit_creation_method SHELXL-97
_cell_angle_alpha 90
_cell_angle_beta 90
_cell_angle_gamma 90
_cell_formula_units_Z 8
_cell_length_a 27.7716(15)
_cell_length_b 5.9523(3)
_cell_length_c 22.3140(12)
_cell_measurement_reflns_used 1938
_cell_measurement_temperature 293(2)
_cell_measurement_theta_max 23.9
_cell_measurement_theta_min 2.3
_cell_volume 3688.6(3)
_computing_cell_refinement 'SAINT (Bruker, 2007)'
_computing_data_collection 'APEX2 (Bruker, 2007)'
_computing_data_reduction 'SAINT (Bruker, 2007)'
_computing_molecular_graphics
;
ORTEP-3 (Farrugia, 1997), QMol (Gans & Shalloway, 2001) and
DIAMOND (Brandenburg, 2006)
;
_computing_publication_material 'publCIF (Westrip, 2010)'
_computing_structure_refinement 'SHELXL97 (Sheldrick, 2008)'
_computing_structure_solution 'SHELXS97 (Sheldrick, 2008)'
_diffrn_ambient_temperature 293(2)
_diffrn_measured_fraction_theta_full 1.000
_diffrn_measured_fraction_theta_max 1.000
_diffrn_measurement_device_type 'Bruker APEXII CCD'
_diffrn_measurement_method '\f and \w scans'
_diffrn_radiation_monochromator graphite
_diffrn_radiation_source 'fine-focus sealed tube'
_diffrn_radiation_type MoK\a
_diffrn_radiation_wavelength 0.71073
_diffrn_reflns_av_R_equivalents 0.122
_diffrn_reflns_av_sigmaI/netI 0.086
_diffrn_reflns_limit_h_max 33
_diffrn_reflns_limit_h_min -33
_diffrn_reflns_limit_k_max 6
_diffrn_reflns_limit_k_min -7
_diffrn_reflns_limit_l_max 26
_diffrn_reflns_limit_l_min -26
_diffrn_reflns_number 51453
_diffrn_reflns_theta_full 25.0
_diffrn_reflns_theta_max 25.0
_diffrn_reflns_theta_min 1.5
_exptl_absorpt_coefficient_mu 0.189
_exptl_absorpt_correction_type none
_exptl_crystal_colour colourless
_exptl_crystal_density_diffrn 1.266
_exptl_crystal_density_method 'not measured'
_exptl_crystal_description block
_exptl_crystal_F_000 1488
_exptl_crystal_size_max 0.39
_exptl_crystal_size_mid 0.11
_exptl_crystal_size_min 0.07
_refine_diff_density_max 0.31
_refine_diff_density_min -0.35
_refine_ls_abs_structure_details 'Flack (1983), 3144 Friedel pairs'
_refine_ls_abs_structure_Flack 0.18(17)
_refine_ls_extinction_method none
_refine_ls_goodness_of_fit_ref 1.02
_refine_ls_hydrogen_treatment constr
_refine_ls_matrix_type full
_refine_ls_number_parameters 453
_refine_ls_number_reflns 6474
_refine_ls_number_restraints 1
_refine_ls_restrained_S_all 1.02
_refine_ls_R_factor_all 0.158
_refine_ls_R_factor_gt 0.062
_refine_ls_shift/su_max_lt 0.001
_refine_ls_shift/su_mean 0.000
_refine_ls_structure_factor_coef Fsqd
_refine_ls_weighting_details 'calc w=1/[\s^2^(Fo^2^)+(0.1204P)^2^] where P=(Fo^2^+2Fc^2^)/3'
_refine_ls_weighting_scheme calc
_refine_ls_wR_factor_gt 0.157
_refine_ls_wR_factor_ref 0.232
_reflns_number_gt 3191
_reflns_number_total 6474
_reflns_threshold_expression I>2\s(I)
_cod_data_source_file hb5415.cif
_cod_data_source_block I
_cod_database_code 2225876
_cod_database_fobs_code 2225876

loop_
_symmetry_equiv_pos_as_xyz
'x, y, z'
'-x, -y, z+1/2'
'-x+1/2, y, z+1/2'
'x+1/2, -y, z'

loop_
_atom_site_type_symbol
_atom_site_label
_atom_site_fract_x
_atom_site_fract_y
_atom_site_fract_z
_atom_site_U_iso_or_equiv
_atom_site_adp_type
_atom_site_calc_flag
_atom_site_refinement_flags
_atom_site_occupancy
_atom_site_disorder_assembly
_atom_site_disorder_group
S S1 0.92190(7) 0.3770(3) 0.10735(10) 0.0630(6) Uani d . 1 . .
O O1 0.9371(2) 0.2775(9) 0.0517(3) 0.0870(19) Uani d . 1 . .
O O2 0.9176(2) 0.2351(9) 0.1592(3) 0.0848(17) Uani d . 1 . .
N N1 0.95928(19) 0.5761(9) 0.1242(3) 0.0587(17) Uani d . 1 . .
C C1 0.8657(2) 0.5026(11) 0.0928(3) 0.058(2) Uani d . 1 . .
C C2 0.8521(3) 0.6993(12) 0.1184(4) 0.070(2) Uani d . 1 . .
H H2 0.8730 0.7759 0.1438 0.084 Uiso calc R 1 . .
C C3 0.8066(3) 0.7853(13) 0.1061(4) 0.069(2) Uani d . 1 . .
H H3 0.7982 0.9257 0.1211 0.083 Uiso calc R 1 . .
C C4 0.7749(3) 0.6720(14) 0.0735(4) 0.071(2) Uani d . 1 . .
C C5 0.7891(3) 0.4704(15) 0.0470(4) 0.079(2) Uani d . 1 . .
H H5 0.7678 0.3908 0.0229 0.095 Uiso calc R 1 . .
C C6 0.8337(3) 0.3923(14) 0.0565(4) 0.076(2) Uani d . 1 . .
H H6 0.8432 0.2596 0.0379 0.091 Uiso calc R 1 . .
C C7 0.7245(3) 0.7664(17) 0.0596(4) 0.098(3) Uani d . 1 . .
H H7A 0.7007 0.6815 0.0811 0.148 Uiso calc R 1 . .
H H7B 0.7184 0.7556 0.0174 0.148 Uiso calc R 1 . .
H H7C 0.7230 0.9210 0.0717 0.148 Uiso calc R 1 . .
C C8 0.9737(3) 0.7298(12) 0.0754(4) 0.073(2) Uani d . 1 . .
H H8A 0.9625 0.8801 0.0847 0.087 Uiso calc R 1 . .
H H8B 0.9582 0.6827 0.0385 0.087 Uiso calc R 1 . .
C C9 1.0275(3) 0.7360(11) 0.0659(3) 0.059(2) Uani d . 1 . .
C C10 1.0507(3) 0.5595(13) 0.0392(4) 0.073(2) Uani d . 1 . .
H H10 1.0333 0.4332 0.0275 0.088 Uiso calc R 1 . .
C C11 1.0993(4) 0.5681(16) 0.0296(4) 0.086(3) Uani d . 1 . .
H H11 1.1150 0.4459 0.0124 0.103 Uiso calc R 1 . .
C C12 1.1244(4) 0.752(2) 0.0447(5) 0.089(3) Uani d . 1 . .
H H12 1.1573 0.7560 0.0367 0.107 Uiso calc R 1 . .
C C13 1.1041(4) 0.9255(19) 0.0706(5) 0.098(3) Uani d . 1 . .
H H13 1.1225 1.0488 0.0819 0.117 Uiso calc R 1 . .
C C14 1.0545(4) 0.9232(12) 0.0808(4) 0.084(3) Uani d . 1 . .
H H14 1.0396 1.0478 0.0978 0.101 Uiso calc R 1 . .
C C15 0.9642(3) 0.6567(13) 0.1858(4) 0.073(2) Uani d . 1 . .
H H15A 0.9418 0.5757 0.2112 0.087 Uiso calc R 1 . .
H H15B 0.9557 0.8146 0.1872 0.087 Uiso calc R 1 . .
C C16 1.0142(3) 0.6280(13) 0.2104(3) 0.062(2) Uani d . 1 . .
C C17 1.0412(3) 0.4396(14) 0.2004(4) 0.084(3) Uani d . 1 . .
H H17 1.0289 0.3236 0.1771 0.101 Uiso calc R 1 . .
C C18 1.0867(4) 0.4208(19) 0.2247(5) 0.105(3) Uani d . 1 . .
H H18 1.1054 0.2951 0.2162 0.126 Uiso calc R 1 . .
C C19 1.1038(4) 0.579(2) 0.2598(5) 0.107(3) Uani d . 1 . .
H H19 1.1340 0.5601 0.2773 0.129 Uiso calc R 1 . .
C C20 1.0794(5) 0.762(2) 0.2706(5) 0.112(4) Uani d . 1 . .
H H20 1.0930 0.8742 0.2942 0.135 Uiso calc R 1 . .
C C21 1.0328(4) 0.7916(15) 0.2468(4) 0.092(3) Uani d . 1 . .
H H21 1.0151 0.9197 0.2557 0.110 Uiso calc R 1 . .
S S2 0.61516(7) -0.1198(3) 0.85180(11) 0.0668(6) Uani d . 1 . .
O O3 0.6084(2) -0.2503(10) 0.7995(3) 0.099(2) Uani d . 1 . .
O O4 0.6322(2) -0.2288(9) 0.9045(3) 0.0878(18) Uani d . 1 . .
N N2 0.65232(19) 0.0765(9) 0.8363(2) 0.0564(16) Uani d . 1 . .
C C22 0.5594(3) 0.0061(12) 0.8705(3) 0.061(2) Uani d . 1 . .
C C23 0.5302(3) -0.0963(13) 0.9120(4) 0.080(3) Uani d . 1 . .
H H23 0.5399 -0.2277 0.9310 0.096 Uiso calc R 1 . .
C C24 0.4862(3) -0.0013(16) 0.9251(4) 0.086(3) Uani d . 1 . .
H H24 0.4664 -0.0718 0.9529 0.103 Uiso calc R 1 . .
C C25 0.4706(3) 0.1944(15) 0.8985(4) 0.072(2) Uani d . 1 . .
C C26 0.5017(3) 0.2958(14) 0.8591(5) 0.090(3) Uani d . 1 . .
H H26 0.4927 0.4304 0.8411 0.108 Uiso calc R 1 . .
C C27 0.5448(3) 0.2057(13) 0.8459(4) 0.083(3) Uani d . 1 . .
H H27 0.5652 0.2805 0.8194 0.100 Uiso calc R 1 . .
C C28 0.4230(3) 0.297(2) 0.9128(5) 0.117(4) Uani d . 1 . .
H H28A 0.4278 0.4323 0.9354 0.176 Uiso calc R 1 . .
H H28B 0.4042 0.1929 0.9360 0.176 Uiso calc R 1 . .
H H28C 0.4063 0.3313 0.8763 0.176 Uiso calc R 1 . .
C C29 0.6577(3) 0.1596(13) 0.7761(4) 0.073(2) Uani d . 1 . .
H H29A 0.6498 0.3184 0.7757 0.088 Uiso calc R 1 . .
H H29B 0.6347 0.0832 0.7506 0.088 Uiso calc R 1 . .
C C30 0.7073(3) 0.1295(13) 0.7501(3) 0.060(2) Uani d . 1 . .
C C31 0.7283(4) 0.2922(14) 0.7144(4) 0.081(3) Uani d . 1 . .
H H31 0.7115 0.4240 0.7064 0.097 Uiso calc R 1 . .
C C32 0.7737(4) 0.2633(19) 0.6904(5) 0.105(3) Uani d . 1 . .
H H32 0.7868 0.3728 0.6657 0.125 Uiso calc R 1 . .
C C33 0.7993(4) 0.071(2) 0.7034(5) 0.102(3) Uani d . 1 . .
H H33 0.8304 0.0529 0.6888 0.122 Uiso calc R 1 . .
C C34 0.7786(4) -0.0930(19) 0.7379(5) 0.103(3) Uani d . 1 . .
H H34 0.7953 -0.2252 0.7458 0.124 Uiso calc R 1 . .
C C35 0.7336(3) -0.0629(14) 0.7607(4) 0.080(3) Uani d . 1 . .
H H35 0.7202 -0.1757 0.7842 0.096 Uiso calc R 1 . .
C C36 0.6680(3) 0.2290(12) 0.8854(4) 0.070(2) Uani d . 1 . .
H H36A 0.6577 0.3809 0.8764 0.084 Uiso calc R 1 . .
H H36B 0.6526 0.1835 0.9225 0.084 Uiso calc R 1 . .
C C37 0.7209(3) 0.2269(13) 0.8937(4) 0.063(2) Uani d . 1 . .
C C38 0.7496(4) 0.4127(12) 0.8793(4) 0.083(3) Uani d . 1 . .
H H38 0.7350 0.5442 0.8658 0.099 Uiso calc R 1 . .
C C39 0.7983(4) 0.4037(18) 0.8846(5) 0.096(3) Uani d . 1 . .
H H39 0.8163 0.5284 0.8735 0.115 Uiso calc R 1 . .
C C40 0.8216(4) 0.218(2) 0.9058(5) 0.098(3) Uani d . 1 . .
H H40 0.8550 0.2138 0.9087 0.118 Uiso calc R 1 . .
C C41 0.7942(4) 0.0384(16) 0.9226(4) 0.088(3) Uani d . 1 . .
H H41 0.8090 -0.0887 0.9383 0.105 Uiso calc R 1 . .
C C42 0.7448(3) 0.0437(12) 0.9164(4) 0.071(2) Uani d . 1 . .
H H42 0.7270 -0.0814 0.9280 0.086 Uiso calc R 1 . .

loop_
_atom_site_aniso_label
_atom_site_aniso_U_11
_atom_site_aniso_U_22
_atom_site_aniso_U_33
_atom_site_aniso_U_12
_atom_site_aniso_U_13
_atom_site_aniso_U_23
S1 0.0686(13) 0.0448(9) 0.0757(14) 0.0117(9) 0.0100(11) 0.0011(12)
O1 0.079(4) 0.076(4) 0.106(5) 0.013(3) 0.006(4) -0.039(4)
O2 0.083(4) 0.061(3) 0.110(5) 0.006(3) 0.008(3) 0.019(4)
N1 0.056(4) 0.049(3) 0.071(5) -0.001(3) -0.001(3) 0.005(3)
C1 0.056(5) 0.047(4) 0.070(6) 0.006(4) 0.006(4) -0.004(4)
C2 0.058(5) 0.067(5) 0.084(6) 0.004(4) -0.008(5) -0.021(5)
C3 0.070(6) 0.062(4) 0.076(6) 0.028(4) 0.007(5) -0.005(5)
C4 0.055(5) 0.072(5) 0.086(6) 0.003(4) 0.004(5) 0.000(5)
C5 0.069(6) 0.093(6) 0.076(6) -0.007(5) -0.012(4) -0.027(5)
C6 0.066(6) 0.077(5) 0.084(6) 0.008(5) 0.000(5) -0.031(5)
C7 0.083(7) 0.128(7) 0.084(7) 0.035(6) -0.004(5) 0.011(6)
C8 0.070(6) 0.058(5) 0.090(6) 0.011(4) 0.010(5) 0.017(5)
C9 0.070(6) 0.046(4) 0.062(5) 0.002(4) 0.006(4) -0.003(4)
C10 0.072(6) 0.073(5) 0.074(6) 0.004(5) 0.001(5) -0.018(5)
C11 0.081(7) 0.083(6) 0.093(7) 0.013(5) 0.021(5) -0.011(5)
C12 0.069(6) 0.116(8) 0.083(7) -0.011(6) 0.019(6) 0.007(7)
C13 0.080(7) 0.118(8) 0.095(8) -0.043(6) 0.002(6) 0.011(7)
C14 0.108(8) 0.054(5) 0.090(7) -0.010(5) 0.015(5) -0.005(4)
C15 0.079(6) 0.069(5) 0.071(6) 0.014(4) 0.003(5) -0.015(5)
C16 0.067(6) 0.061(4) 0.057(5) 0.010(4) -0.003(4) -0.001(4)
C17 0.087(7) 0.079(6) 0.087(7) 0.017(5) -0.018(6) -0.012(5)
C18 0.092(8) 0.120(9) 0.104(9) 0.044(7) -0.011(6) 0.000(7)
C19 0.098(8) 0.142(10) 0.081(8) 0.002(8) -0.028(6) 0.014(8)
C20 0.112(10) 0.121(9) 0.104(9) -0.044(8) -0.018(8) 0.001(8)
C21 0.112(9) 0.073(6) 0.091(7) -0.010(5) -0.008(6) -0.011(5)
S2 0.0663(13) 0.0470(10) 0.0872(16) 0.0027(9) -0.0023(11) 0.0021(13)
O3 0.099(5) 0.075(4) 0.123(5) 0.003(3) -0.005(4) -0.051(4)
O4 0.085(4) 0.080(4) 0.099(5) 0.026(3) 0.004(4) 0.034(4)
N2 0.060(4) 0.062(4) 0.047(4) -0.001(3) -0.005(3) 0.002(3)
C22 0.065(5) 0.054(4) 0.063(6) 0.002(4) -0.005(4) 0.002(4)
C23 0.088(7) 0.062(5) 0.089(7) -0.006(5) 0.011(5) 0.024(5)
C24 0.083(7) 0.090(6) 0.084(7) -0.009(5) 0.011(5) 0.015(6)
C25 0.064(6) 0.093(6) 0.058(5) 0.004(5) -0.007(5) -0.007(5)
C26 0.079(7) 0.075(5) 0.116(8) 0.017(5) -0.008(6) 0.020(6)
C27 0.080(7) 0.065(5) 0.105(7) 0.010(5) 0.004(6) 0.023(5)
C28 0.070(7) 0.165(11) 0.117(9) 0.030(6) 0.000(6) 0.013(8)
C29 0.068(6) 0.074(5) 0.077(6) 0.012(4) -0.008(5) 0.007(5)
C30 0.074(6) 0.056(4) 0.049(5) 0.008(4) -0.004(4) 0.001(4)
C31 0.094(8) 0.066(5) 0.081(6) -0.001(5) -0.002(5) 0.008(5)
C32 0.110(10) 0.112(8) 0.091(8) -0.029(7) 0.026(7) -0.003(6)
C33 0.077(7) 0.148(9) 0.080(7) -0.007(7) 0.014(6) -0.014(7)
C34 0.094(8) 0.120(8) 0.095(8) 0.019(7) 0.021(6) 0.008(7)
C35 0.086(7) 0.075(6) 0.078(6) 0.021(5) 0.008(5) 0.015(4)
C36 0.082(6) 0.057(4) 0.071(6) 0.006(4) -0.001(5) -0.014(4)
C37 0.077(6) 0.060(5) 0.050(5) -0.007(4) -0.003(4) -0.017(4)
C38 0.111(8) 0.053(5) 0.085(7) -0.012(5) -0.022(6) 0.007(4)
C39 0.084(8) 0.107(8) 0.095(7) -0.034(6) 0.005(6) -0.011(6)
C40 0.063(6) 0.123(8) 0.109(8) 0.000(7) -0.005(6) -0.029(7)
C41 0.084(7) 0.086(6) 0.094(7) 0.008(6) -0.012(5) -0.010(6)
C42 0.084(6) 0.055(5) 0.075(6) -0.003(5) -0.009(5) -0.004(4)

loop_
_atom_type_symbol
_atom_type_description
_atom_type_scat_dispersion_real
_atom_type_scat_dispersion_imag
_atom_type_scat_source
C C 0.0033 0.0016 'International Tables Vol C Tables 4.2.6.8 and 6.1.1.4'
H H 0.0000 0.0000 'International Tables Vol C Tables 4.2.6.8 and 6.1.1.4'
N N 0.0061 0.0033 'International Tables Vol C Tables 4.2.6.8 and 6.1.1.4'
O O 0.0106 0.0060 'International Tables Vol C Tables 4.2.6.8 and 6.1.1.4'
S S 0.1246 0.1234 'International Tables Vol C Tables 4.2.6.8 and 6.1.1.4'

loop_
_geom_angle_atom_site_label_1
_geom_angle_atom_site_label_2
_geom_angle_atom_site_label_3
_geom_angle_site_symmetry_1
_geom_angle_site_symmetry_3
_geom_angle
_geom_angle_publ_flag
O2 S1 O1 . . 118.5(3) ?
O2 S1 N1 . . 107.3(3) ?
O1 S1 N1 . . 108.3(3) ?
O2 S1 C1 . . 108.9(3) ?
O1 S1 C1 . . 106.0(4) ?
N1 S1 C1 . . 107.4(3) ?
C15 N1 C8 . . 117.7(6) ?
C15 N1 S1 . . 121.2(5) ?
C8 N1 S1 . . 117.1(5) ?
C2 C1 C6 . . 118.8(7) ?
C2 C1 S1 . . 122.4(6) ?
C6 C1 S1 . . 118.7(6) ?
C1 C2 C3 . . 119.2(7) ?
C1 C2 H2 . . 120.4 ?
C3 C2 H2 . . 120.4 ?
C4 C3 C2 . . 121.6(7) ?
C4 C3 H3 . . 119.2 ?
C2 C3 H3 . . 119.2 ?
C3 C4 C5 . . 118.8(7) ?
C3 C4 C7 . . 121.9(8) ?
C5 C4 C7 . . 119.1(8) ?
C6 C5 C4 . . 119.6(7) ?
C6 C5 H5 . . 120.2 ?
C4 C5 H5 . . 120.2 ?
C5 C6 C1 . . 121.8(7) ?
C5 C6 H6 . . 119.1 ?
C1 C6 H6 . . 119.1 ?
C4 C7 H7A . . 109.5 ?
C4 C7 H7B . . 109.5 ?
H7A C7 H7B . . 109.5 ?
C4 C7 H7C . . 109.5 ?
H7A C7 H7C . . 109.5 ?
H7B C7 H7C . . 109.5 ?
N1 C8 C9 . . 112.8(6) ?
N1 C8 H8A . . 109.0 ?
C9 C8 H8A . . 109.0 ?
N1 C8 H8B . . 109.0 ?
C9 C8 H8B . . 109.0 ?
H8A C8 H8B . . 107.8 ?
C10 C9 C14 . . 117.8(7) ?
C10 C9 C8 . . 120.6(7) ?
C14 C9 C8 . . 121.5(7) ?
C11 C10 C9 . . 120.3(8) ?
C11 C10 H10 . . 119.8 ?
C9 C10 H10 . . 119.8 ?
C12 C11 C10 . . 120.3(9) ?
C12 C11 H11 . . 119.8 ?
C10 C11 H11 . . 119.8 ?
C13 C12 C11 . . 122.0(9) ?
C13 C12 H12 . . 119.0 ?
C11 C12 H12 . . 119.0 ?
C12 C13 C14 . . 119.3(9) ?
C12 C13 H13 . . 120.4 ?
C14 C13 H13 . . 120.4 ?
C9 C14 C13 . . 120.2(8) ?
C9 C14 H14 . . 119.9 ?
C13 C14 H14 . . 119.9 ?
N1 C15 C16 . . 113.1(6) ?
N1 C15 H15A . . 109.0 ?
C16 C15 H15A . . 109.0 ?
N1 C15 H15B . . 109.0 ?
C16 C15 H15B . . 109.0 ?
H15A C15 H15B . . 107.8 ?
C17 C16 C21 . . 118.1(8) ?
C17 C16 C15 . . 122.8(8) ?
C21 C16 C15 . . 119.0(8) ?
C16 C17 C18 . . 120.4(9) ?
C16 C17 H17 . . 119.8 ?
C18 C17 H17 . . 119.8 ?
C19 C18 C17 . . 120.5(10) ?
C19 C18 H18 . . 119.7 ?
C17 C18 H18 . . 119.7 ?
C20 C19 C18 . . 121.3(11) ?
C20 C19 H19 . . 119.3 ?
C18 C19 H19 . . 119.3 ?
C19 C20 C21 . . 120.7(11) ?
C19 C20 H20 . . 119.6 ?
C21 C20 H20 . . 119.6 ?
C16 C21 C20 . . 118.8(9) ?
C16 C21 H21 . . 120.6 ?
C20 C21 H21 . . 120.6 ?
O3 S2 O4 . . 118.3(4) ?
O3 S2 N2 . . 108.0(4) ?
O4 S2 N2 . . 107.3(3) ?
O3 S2 C22 . . 108.2(4) ?
O4 S2 C22 . . 106.9(4) ?
N2 S2 C22 . . 107.9(3) ?
C29 N2 C36 . . 116.6(6) ?
C29 N2 S2 . . 121.4(5) ?
C36 N2 S2 . . 118.5(5) ?
C27 C22 C23 . . 118.7(7) ?
C27 C22 S2 . . 122.0(6) ?
C23 C22 S2 . . 119.2(6) ?
C22 C23 C24 . . 119.0(8) ?
C22 C23 H23 . . 120.5 ?
C24 C23 H23 . . 120.5 ?
C23 C24 C25 . . 122.4(8) ?
C23 C24 H24 . . 118.8 ?
C25 C24 H24 . . 118.8 ?
C26 C25 C24 . . 116.7(8) ?
C26 C25 C28 . . 121.0(9) ?
C24 C25 C28 . . 122.2(9) ?
C27 C26 C25 . . 121.7(8) ?
C27 C26 H26 . . 119.1 ?
C25 C26 H26 . . 119.1 ?
C26 C27 C22 . . 121.3(8) ?
C26 C27 H27 . . 119.3 ?
C22 C27 H27 . . 119.3 ?
C25 C28 H28A . . 109.5 ?
C25 C28 H28B . . 109.5 ?
H28A C28 H28B . . 109.5 ?
C25 C28 H28C . . 109.5 ?
H28A C28 H28C . . 109.5 ?
H28B C28 H28C . . 109.5 ?
N2 C29 C30 . . 114.5(6) ?
N2 C29 H29A . . 108.6 ?
C30 C29 H29A . . 108.6 ?
N2 C29 H29B . . 108.6 ?
C30 C29 H29B . . 108.6 ?
H29A C29 H29B . . 107.6 ?
C35 C30 C31 . . 117.2(8) ?
C35 C30 C29 . . 121.1(8) ?
C31 C30 C29 . . 121.6(7) ?
C32 C31 C30 . . 121.4(9) ?
C32 C31 H31 . . 119.3 ?
C30 C31 H31 . . 119.3 ?
C33 C32 C31 . . 119.6(10) ?
C33 C32 H32 . . 120.2 ?
C31 C32 H32 . . 120.2 ?
C34 C33 C32 . . 119.5(10) ?
C34 C33 H33 . . 120.2 ?
C32 C33 H33 . . 120.2 ?
C35 C34 C33 . . 120.1(10) ?
C35 C34 H34 . . 119.9 ?
C33 C34 H34 . . 119.9 ?
C34 C35 C30 . . 122.1(9) ?
C34 C35 H35 . . 118.9 ?
C30 C35 H35 . . 118.9 ?
C37 C36 N2 . . 112.2(6) ?
C37 C36 H36A . . 109.2 ?
N2 C36 H36A . . 109.2 ?
C37 C36 H36B . . 109.2 ?
N2 C36 H36B . . 109.2 ?
H36A C36 H36B . . 107.9 ?
C42 C37 C38 . . 115.9(8) ?
C42 C37 C36 . . 122.2(8) ?
C38 C37 C36 . . 121.9(8) ?
C39 C38 C37 . . 121.0(8) ?
C39 C38 H38 . . 119.5 ?
C37 C38 H38 . . 119.5 ?
C38 C39 C40 . . 122.2(9) ?
C38 C39 H39 . . 118.9 ?
C40 C39 H39 . . 118.9 ?
C41 C40 C39 . . 117.7(9) ?
C41 C40 H40 . . 121.1 ?
C39 C40 H40 . . 121.1 ?
C40 C41 C42 . . 120.6(9) ?
C40 C41 H41 . . 119.7 ?
C42 C41 H41 . . 119.7 ?
C37 C42 C41 . . 122.4(8) ?
C37 C42 H42 . . 118.8 ?
C41 C42 H42 . . 118.8 ?

loop_
_geom_bond_atom_site_label_1
_geom_bond_atom_site_label_2
_geom_bond_site_symmetry_2
_geom_bond_distance
_geom_bond_publ_flag
S1 O2 . 1.437(6) ?
S1 O1 . 1.438(6) ?
S1 N1 . 1.620(6) ?
S1 C1 . 1.761(7) ?
N1 C15 . 1.463(9) ?
N1 C8 . 1.477(9) ?
C1 C2 . 1.356(9) ?
C1 C6 . 1.371(10) ?
C2 C3 . 1.392(10) ?
C2 H2 . 0.9300 ?
C3 C4 . 1.326(11) ?
C3 H3 . 0.9300 ?
C4 C5 . 1.395(11) ?
C4 C7 . 1.539(11) ?
C5 C6 . 1.339(11) ?
C5 H5 . 0.9300 ?
C6 H6 . 0.9300 ?
C7 H7A . 0.9600 ?
C7 H7B . 0.9600 ?
C7 H7C . 0.9600 ?
C8 C9 . 1.509(11) ?
C8 H8A . 0.9700 ?
C8 H8B . 0.9700 ?
C9 C10 . 1.369(10) ?
C9 C14 . 1.385(10) ?
C10 C11 . 1.369(11) ?
C10 H10 . 0.9300 ?
C11 C12 . 1.339(13) ?
C11 H11 . 0.9300 ?
C12 C13 . 1.312(14) ?
C12 H12 . 0.9300 ?
C13 C14 . 1.397(13) ?
C13 H13 . 0.9300 ?
C14 H14 . 0.9300 ?
C15 C16 . 1.501(11) ?
C15 H15A . 0.9700 ?
C15 H15B . 0.9700 ?
C16 C17 . 1.368(11) ?
C16 C21 . 1.370(11) ?
C17 C18 . 1.379(13) ?
C17 H17 . 0.9300 ?
C18 C19 . 1.313(14) ?
C18 H18 . 0.9300 ?
C19 C20 . 1.306(15) ?
C19 H19 . 0.9300 ?
C20 C21 . 1.410(14) ?
C20 H20 . 0.9300 ?
C21 H21 . 0.9300 ?
S2 O3 . 1.415(6) ?
S2 O4 . 1.424(6) ?
S2 N2 . 1.597(6) ?
S2 C22 . 1.770(7) ?
N2 C29 . 1.439(10) ?
N2 C36 . 1.488(9) ?
C22 C27 . 1.370(10) ?
C22 C23 . 1.375(10) ?
C23 C24 . 1.376(11) ?
C23 H23 . 0.9300 ?
C24 C25 . 1.377(12) ?
C24 H24 . 0.9300 ?
C25 C26 . 1.373(12) ?
C25 C28 . 1.491(12) ?
C26 C27 . 1.345(12) ?
C26 H26 . 0.9300 ?
C27 H27 . 0.9300 ?
C28 H28A . 0.9600 ?
C28 H28B . 0.9600 ?
C28 H28C . 0.9600 ?
C29 C30 . 1.507(11) ?
C29 H29A . 0.9700 ?
C29 H29B . 0.9700 ?
C30 C35 . 1.379(10) ?
C30 C31 . 1.382(11) ?
C31 C32 . 1.379(13) ?
C31 H31 . 0.9300 ?
C32 C33 . 1.378(14) ?
C32 H32 . 0.9300 ?
C33 C34 . 1.371(14) ?
C33 H33 . 0.9300 ?
C34 C35 . 1.360(12) ?
C34 H34 . 0.9300 ?
C35 H35 . 0.9300 ?
C36 C37 . 1.480(11) ?
C36 H36A . 0.9700 ?
C36 H36B . 0.9700 ?
C37 C42 . 1.373(10) ?
C37 C38 . 1.400(11) ?
C38 C39 . 1.359(12) ?
C38 H38 . 0.9300 ?
C39 C40 . 1.366(14) ?
C39 H39 . 0.9300 ?
C40 C41 . 1.363(13) ?
C40 H40 . 0.9300 ?
C41 C42 . 1.379(11) ?
C41 H41 . 0.9300 ?
C42 H42 . 0.9300 ?

loop_
_geom_hbond_atom_site_label_D
_geom_hbond_atom_site_label_H
_geom_hbond_atom_site_label_A
_geom_hbond_site_symmetry_A
_geom_hbond_distance_DH
_geom_hbond_distance_HA
_geom_hbond_distance_DA
_geom_hbond_angle_DHA
C8 H8a O1 1_565 0.97 2.58 3.456(9) 151
C36 H36a O4 1_565 0.97 2.51 3.404(9) 154

loop_
_geom_torsion_atom_site_label_1
_geom_torsion_atom_site_label_2
_geom_torsion_atom_site_label_3
_geom_torsion_atom_site_label_4
_geom_torsion_site_symmetry_1
_geom_torsion_site_symmetry_2
_geom_torsion_site_symmetry_3
_geom_torsion_site_symmetry_4
_geom_torsion
_geom_torsion_publ_flag
O2 S1 N1 C15 . . . . -29.7(6) ?
O1 S1 N1 C15 . . . . -158.6(5) ?
C1 S1 N1 C15 . . . . 87.3(6) ?
O2 S1 N1 C8 . . . . 173.4(5) ?
O1 S1 N1 C8 . . . . 44.5(6) ?
C1 S1 N1 C8 . . . . -69.6(6) ?
O2 S1 C1 C2 . . . . 88.0(7) ?
O1 S1 C1 C2 . . . . -143.5(7) ?
N1 S1 C1 C2 . . . . -27.9(7) ?
O2 S1 C1 C6 . . . . -89.0(7) ?
O1 S1 C1 C6 . . . . 39.5(7) ?
N1 S1 C1 C6 . . . . 155.1(6) ?
C6 C1 C2 C3 . . . . -1.2(12) ?
S1 C1 C2 C3 . . . . -178.2(6) ?
C1 C2 C3 C4 . . . . 4.9(13) ?
C2 C3 C4 C5 . . . . -5.3(13) ?
C2 C3 C4 C7 . . . . -179.8(8) ?
C3 C4 C5 C6 . . . . 2.1(14) ?
C7 C4 C5 C6 . . . . 176.8(8) ?
C4 C5 C6 C1 . . . . 1.5(14) ?
C2 C1 C6 C5 . . . . -1.9(13) ?
S1 C1 C6 C5 . . . . 175.2(7) ?
C15 N1 C8 C9 . . . . 79.6(8) ?
S1 N1 C8 C9 . . . . -122.7(6) ?
N1 C8 C9 C10 . . . . 73.6(10) ?
N1 C8 C9 C14 . . . . -109.7(8) ?
C14 C9 C10 C11 . . . . 1.9(13) ?
C8 C9 C10 C11 . . . . 178.7(8) ?
C9 C10 C11 C12 . . . . -1.8(14) ?
C10 C11 C12 C13 . . . . 2.0(16) ?
C11 C12 C13 C14 . . . . -2.2(16) ?
C10 C9 C14 C13 . . . . -2.2(12) ?
C8 C9 C14 C13 . . . . -178.9(8) ?
C12 C13 C14 C9 . . . . 2.3(15) ?
C8 N1 C15 C16 . . . . -83.4(8) ?
S1 N1 C15 C16 . . . . 119.8(6) ?
N1 C15 C16 C17 . . . . -41.2(11) ?
N1 C15 C16 C21 . . . . 142.3(8) ?
C21 C16 C17 C18 . . . . -2.5(14) ?
C15 C16 C17 C18 . . . . -179.1(9) ?
C16 C17 C18 C19 . . . . 2.9(17) ?
C17 C18 C19 C20 . . . . -3.0(18) ?
C18 C19 C20 C21 . . . . 2.7(18) ?
C17 C16 C21 C20 . . . . 2.2(14) ?
C15 C16 C21 C20 . . . . 178.9(8) ?
C19 C20 C21 C16 . . . . -2.3(16) ?
O3 S2 N2 C29 . . . . 26.3(6) ?
O4 S2 N2 C29 . . . . 154.8(6) ?
C22 S2 N2 C29 . . . . -90.4(6) ?
O3 S2 N2 C36 . . . . -175.9(5) ?
O4 S2 N2 C36 . . . . -47.4(6) ?
C22 S2 N2 C36 . . . . 67.4(6) ?
O3 S2 C22 C27 . . . . -85.8(8) ?
O4 S2 C22 C27 . . . . 145.8(7) ?
N2 S2 C22 C27 . . . . 30.7(8) ?
O3 S2 C22 C23 . . . . 95.7(7) ?
O4 S2 C22 C23 . . . . -32.7(7) ?
N2 S2 C22 C23 . . . . -147.7(6) ?
C27 C22 C23 C24 . . . . 3.4(12) ?
S2 C22 C23 C24 . . . . -178.1(7) ?
C22 C23 C24 C25 . . . . -0.7(14) ?
C23 C24 C25 C26 . . . . -1.9(14) ?
C23 C24 C25 C28 . . . . -179.9(9) ?
C24 C25 C26 C27 . . . . 1.7(14) ?
C28 C25 C26 C27 . . . . 179.8(10) ?
C25 C26 C27 C22 . . . . 1.0(15) ?
C23 C22 C27 C26 . . . . -3.6(13) ?
S2 C22 C27 C26 . . . . 177.9(8) ?
C36 N2 C29 C30 . . . . 83.2(8) ?
S2 N2 C29 C30 . . . . -118.6(6) ?
N2 C29 C30 C35 . . . . 39.1(11) ?
N2 C29 C30 C31 . . . . -141.3(7) ?
C35 C30 C31 C32 . . . . 0.0(13) ?
C29 C30 C31 C32 . . . . -179.7(9) ?
C30 C31 C32 C33 . . . . -1.7(15) ?
C31 C32 C33 C34 . . . . 2.8(16) ?
C32 C33 C34 C35 . . . . -2.1(16) ?
C33 C34 C35 C30 . . . . 0.3(16) ?
C31 C30 C35 C34 . . . . 0.7(13) ?
C29 C30 C35 C34 . . . . -179.6(9) ?
C29 N2 C36 C37 . . . . -79.4(8) ?
S2 N2 C36 C37 . . . . 121.7(7) ?
N2 C36 C37 C42 . . . . -69.6(11) ?
N2 C36 C37 C38 . . . . 110.8(8) ?
C42 C37 C38 C39 . . . . 3.5(13) ?
C36 C37 C38 C39 . . . . -176.9(8) ?
C37 C38 C39 C40 . . . . -2.0(15) ?
C38 C39 C40 C41 . . . . -0.8(15) ?
C39 C40 C41 C42 . . . . 2.0(14) ?
C38 C37 C42 C41 . . . . -2.4(12) ?
C36 C37 C42 C41 . . . . 178.0(8) ?
C40 C41 C42 C37 . . . . -0.3(14) ?
